data_4028384
loop_
_publ_author_name
'Chitra R. Edwankar'
'Rahul V. Edwankar'
'Ojas A. Namjoshi'
'Xuebin Liao'
'James M. Cook'

_publ_section_title
;
 Stereospecific Approach to the Synthesis of Ring-A Oxygenated Sarpagine
 Indole Alkaloids. Total Synthesis of the Dimeric Indole Alkaloid
 P-(+)-Dispegatrine and Six Other Monomeric Indole Alkaloids
;
_journal_name_full 'Journal of Organic Chemistry'
_journal_page_first 6471
_journal_page_last 6487
_journal_paper_doi 10.1021/jo400469t
_journal_volume 78
_journal_year 2013
_chemical_absolute_configuration syn
_chemical_formula_moiety 'C19 H20 N2 O2'
_chemical_formula_sum 'C19 H20 N2 O2'
_chemical_formula_weight 308.37
_chemical_name_systematic
; 
 ? 
;
_space_group_IT_number 9
_symmetry_cell_setting monoclinic
_symmetry_space_group_name_Hall 'C -2yc'
_symmetry_space_group_name_H-M 'C 1 c 1'
_atom_sites_solution_hydrogens geom
_atom_sites_solution_primary direct
_atom_sites_solution_secondary difmap
_audit_creation_method SHELXL-97
_cell_angle_alpha 90.00
_cell_angle_beta 99.4900(10)
_cell_angle_gamma 90.00
_cell_formula_units_Z 4
_cell_length_a 24.0196(12)
_cell_length_b 7.2186(4)
_cell_length_c 9.3086(5)
_cell_measurement_reflns_used 6899
_cell_measurement_temperature 100(2)
_cell_measurement_theta_max 30.53
_cell_measurement_theta_min 2.95
_cell_volume 1591.91(15)
_computing_cell_refinement 'Bruker APEX2 v2008.4-0 (Bruker, 2007)'
_computing_data_collection 'Bruker APEX2 v2008.4-0 (Bruker, 2007)'
_computing_data_reduction
;
Bruker SAINT v7.53A (Bruker, 2007), Bruker XPREP v2008/2 (Bruker, 2007)
;
_computing_molecular_graphics 'Bruker SHELXTL v6.12 (Bruker, 2000b)'
_computing_publication_material 'Bruker SHELXTL v6.12 (Bruker, 2000b)'
_computing_structure_refinement 'Bruker SHELXTL v6.12 (Bruker, 2000b)'
_computing_structure_solution 'Bruker SHELXTL v6.12 (Bruker, 2000b)'
_diffrn_ambient_temperature 100(2)
_diffrn_measured_fraction_theta_full 0.994
_diffrn_measured_fraction_theta_max 0.953
_diffrn_measurement_device_type 'Bruker SMART APEX II CCD'
_diffrn_measurement_method '\w scans'
_diffrn_radiation_monochromator graphite
_diffrn_radiation_source 'fine-focus sealed tube'
_diffrn_radiation_type MoK\a
_diffrn_radiation_wavelength 0.71073
_diffrn_reflns_av_R_equivalents 0.0137
_diffrn_reflns_av_sigmaI/netI 0.0189
_diffrn_reflns_limit_h_max 33
_diffrn_reflns_limit_h_min -33
_diffrn_reflns_limit_k_max 8
_diffrn_reflns_limit_k_min -10
_diffrn_reflns_limit_l_max 12
_diffrn_reflns_limit_l_min -12
_diffrn_reflns_number 9153
_diffrn_reflns_theta_full 25.00
_diffrn_reflns_theta_max 30.53
_diffrn_reflns_theta_min 1.72
_exptl_absorpt_coefficient_mu 0.084
_exptl_absorpt_correction_T_max 0.9920
_exptl_absorpt_correction_T_min 0.9489
_exptl_absorpt_correction_type multi-scan
_exptl_absorpt_process_details 'SADABS v2.10 (Bruker, 2000c)'
_exptl_crystal_colour colourless
_exptl_crystal_density_diffrn 1.287
_exptl_crystal_description plate
_exptl_crystal_F_000 656
_exptl_crystal_size_max 0.629
_exptl_crystal_size_mid 0.486
_exptl_crystal_size_min 0.095
_refine_diff_density_max 0.340
_refine_diff_density_min -0.234
_refine_diff_density_rms 0.044
_refine_ls_abs_structure_details 'Flack H D (1983), Acta Cryst. A39, 876-881'
_refine_ls_abs_structure_Flack 0.4(8)
_refine_ls_extinction_method none
_refine_ls_goodness_of_fit_ref 0.861
_refine_ls_hydrogen_treatment constr
_refine_ls_matrix_type full
_refine_ls_number_parameters 209
_refine_ls_number_reflns 4465
_refine_ls_number_restraints 2
_refine_ls_restrained_S_all 0.861
_refine_ls_R_factor_all 0.0345
_refine_ls_R_factor_gt 0.0339
_refine_ls_shift/su_max 0.000
_refine_ls_shift/su_mean 0.000
_refine_ls_structure_factor_coef Fsqd
_refine_ls_weighting_details 'calc w=1/[\s^2^(Fo^2^)+(0.0782P)^2^+0.7851P] where P=(Fo^2^+2Fc^2^)/3'
_refine_ls_weighting_scheme calc
_refine_ls_wR_factor_gt 0.0928
_refine_ls_wR_factor_ref 0.0934
_reflns_number_gt 4392
_reflns_number_total 4465
_reflns_threshold_expression I>2\s(I)
_cod_data_source_file jo400469t_si_002.cif
_cod_data_source_block cook88
_cod_original_sg_symbol_H-M 'C c'
_cod_database_code 4028384

loop_
_symmetry_equiv_pos_as_xyz
'x, y, z'
'x, -y, z+1/2'
'x+1/2, y+1/2, z'
'x+1/2, -y+1/2, z+1/2'

loop_
_atom_site_label
_atom_site_type_symbol
_atom_site_fract_x
_atom_site_fract_y
_atom_site_fract_z
_atom_site_U_iso_or_equiv
_atom_site_adp_type
_atom_site_occupancy
_atom_site_symmetry_multiplicity
_atom_site_calc_flag
_atom_site_refinement_flags
N1 N 0.10405(4) 0.57889(13) 1.11509(10) 0.01501(18) Uani 1 1 d .
H1A H 0.1229 0.4979 1.1710 0.018 Uiso 1 1 calc R
C2 C 0.12087(5) 0.66229(14) 0.99660(11) 0.01341(19) Uani 1 1 d .
C3 C 0.17744(4) 0.63254(14) 0.95393(11) 0.01255(18) Uani 1 1 d .
H3A H 0.1870 0.5006 0.9621 0.015 Uiso 1 1 calc R
N4 N 0.17366(4) 0.69203(13) 0.79954(10) 0.01323(16) Uani 1 1 d .
C5 C 0.15013(5) 0.88307(15) 0.78180(11) 0.01385(18) Uani 1 1 d .
H5A H 0.1534 0.9262 0.6837 0.017 Uiso 1 1 calc R
C6 C 0.08765(5) 0.88957(16) 0.79761(12) 0.0159(2) Uani 1 1 d .
H6A H 0.0757 1.0170 0.8055 0.019 Uiso 1 1 calc R
H6B H 0.0647 0.8344 0.7128 0.019 Uiso 1 1 calc R
C7 C 0.08053(5) 0.78438(15) 0.93162(11) 0.01432(19) Uani 1 1 d .
C8 C 0.03533(5) 0.77775(15) 1.01520(11) 0.01437(19) Uani 1 1 d .
C9 C -0.01649(5) 0.87366(16) 1.00563(13) 0.0173(2) Uani 1 1 d .
H9A H -0.0280 0.9583 0.9313 0.021 Uiso 1 1 calc R
O10 O -0.10064(4) 0.92150(15) 1.11806(11) 0.0281(2) Uani 1 1 d .
C10A C -0.11556(7) 1.0710(3) 1.0203(2) 0.0410(4) Uani 1 1 d .
H10A H -0.1515 1.1199 1.0337 0.062 Uiso 1 1 calc R
H10B H -0.1178 1.0279 0.9219 0.062 Uiso 1 1 calc R
H10C H -0.0875 1.1664 1.0390 0.062 Uiso 1 1 calc R
C10 C -0.04950(5) 0.83699(17) 1.11085(13) 0.0201(2) Uani 1 1 d .
C11 C -0.03309(5) 0.70614(18) 1.22306(13) 0.0206(2) Uani 1 1 d .
H11A H -0.0567 0.6838 1.2910 0.025 Uiso 1 1 calc R
C12 C 0.01745(5) 0.61080(17) 1.23340(13) 0.0189(2) Uani 1 1 d .
H12A H 0.0284 0.5251 1.3073 0.023 Uiso 1 1 calc R
C13 C 0.05147(5) 0.64827(15) 1.12848(12) 0.0150(2) Uani 1 1 d .
C14 C 0.22391(5) 0.74712(15) 1.05349(11) 0.01487(19) Uani 1 1 d .
H14A H 0.2098 0.7883 1.1400 0.018 Uiso 1 1 calc R
H14B H 0.2570 0.6708 1.0837 0.018 Uiso 1 1 calc R
C15 C 0.23964(5) 0.91647(15) 0.96635(12) 0.0154(2) Uani 1 1 d .
H15A H 0.2643 1.0027 1.0284 0.018 Uiso 1 1 calc R
O16 O 0.17367(4) 1.17050(12) 0.91293(10) 0.02347(19) Uani 1 1 d .
C16 C 0.18597(5) 1.01066(15) 0.89217(11) 0.01513(19) Uani 1 1 d .
C17 C 0.23145(5) 0.69024(16) 0.76210(11) 0.0156(2) Uani 1 1 d .
H17A H 0.2293 0.7071 0.6579 0.019 Uiso 1 1 calc R
H17B H 0.2490 0.5713 0.7881 0.019 Uiso 1 1 calc R
C18 C 0.26728(5) 0.84392(16) 0.84273(12) 0.01558(19) Uani 1 1 d .
C19 C 0.31515(5) 0.90650(17) 0.80478(13) 0.0190(2) Uani 1 1 d .
H19A H 0.3276 0.8471 0.7273 0.023 Uiso 1 1 calc R
C20 C 0.35087(6) 1.0633(2) 0.87493(16) 0.0273(3) Uani 1 1 d .
H20A H 0.3635 1.1375 0.8009 0.041 Uiso 1 1 calc R
H20B H 0.3830 1.0142 0.9387 0.041 Uiso 1 1 calc R
H20C H 0.3290 1.1384 0.9300 0.041 Uiso 1 1 calc R

loop_
_atom_site_aniso_label
_atom_site_aniso_U_11
_atom_site_aniso_U_22
_atom_site_aniso_U_33
_atom_site_aniso_U_23
_atom_site_aniso_U_13
_atom_site_aniso_U_12
N1 0.0151(4) 0.0145(4) 0.0158(4) 0.0041(3) 0.0035(3) 0.0025(3)
C2 0.0151(4) 0.0114(4) 0.0137(4) 0.0008(4) 0.0022(4) -0.0002(3)
C3 0.0139(4) 0.0115(4) 0.0121(4) 0.0007(3) 0.0019(3) 0.0006(4)
N4 0.0159(4) 0.0124(4) 0.0115(4) -0.0004(3) 0.0027(3) 0.0002(3)
C5 0.0177(5) 0.0113(4) 0.0124(4) 0.0007(3) 0.0021(3) 0.0006(3)
C6 0.0178(5) 0.0154(5) 0.0141(4) 0.0043(4) 0.0013(4) 0.0026(4)
C7 0.0154(4) 0.0137(4) 0.0139(4) 0.0016(4) 0.0024(4) 0.0014(4)
C8 0.0156(4) 0.0137(4) 0.0135(4) 0.0004(4) 0.0017(4) 0.0006(4)
C9 0.0160(5) 0.0178(5) 0.0176(5) 0.0031(4) 0.0016(4) 0.0022(4)
O10 0.0197(4) 0.0354(5) 0.0316(5) 0.0105(4) 0.0109(4) 0.0113(4)
C10A 0.0324(7) 0.0486(10) 0.0464(9) 0.0224(8) 0.0193(7) 0.0240(7)
C10 0.0164(5) 0.0218(6) 0.0223(5) 0.0013(5) 0.0044(4) 0.0037(4)
C11 0.0182(5) 0.0237(6) 0.0216(5) 0.0049(4) 0.0082(4) 0.0013(4)
C12 0.0194(5) 0.0192(5) 0.0187(5) 0.0049(4) 0.0048(4) 0.0020(4)
C13 0.0153(5) 0.0129(4) 0.0166(5) 0.0014(4) 0.0022(4) 0.0008(4)
C14 0.0163(4) 0.0157(5) 0.0122(4) 0.0007(3) 0.0012(3) -0.0003(4)
C15 0.0176(5) 0.0145(5) 0.0142(4) -0.0009(4) 0.0030(4) -0.0021(4)
O16 0.0321(5) 0.0135(4) 0.0241(5) -0.0017(3) 0.0025(4) 0.0025(3)
C16 0.0200(5) 0.0133(5) 0.0124(4) 0.0007(4) 0.0036(4) -0.0017(4)
C17 0.0172(5) 0.0161(5) 0.0141(4) -0.0025(4) 0.0040(4) -0.0004(4)
C18 0.0182(5) 0.0149(5) 0.0133(4) 0.0009(4) 0.0014(4) -0.0001(4)
C19 0.0186(5) 0.0211(5) 0.0173(5) 0.0011(4) 0.0031(4) -0.0001(4)
C20 0.0226(6) 0.0288(6) 0.0311(7) -0.0030(5) 0.0064(5) -0.0092(5)

loop_
_atom_type_symbol
_atom_type_description
_atom_type_scat_dispersion_real
_atom_type_scat_dispersion_imag
_atom_type_scat_source
C C 0.0033 0.0016 'International Tables Vol C Tables 4.2.6.8 and 6.1.1.4'
H H 0.0000 0.0000 'International Tables Vol C Tables 4.2.6.8 and 6.1.1.4'
N N 0.0061 0.0033 'International Tables Vol C Tables 4.2.6.8 and 6.1.1.4'
O O 0.0106 0.0060 'International Tables Vol C Tables 4.2.6.8 and 6.1.1.4'

loop_
_geom_angle_atom_site_label_1
_geom_angle_atom_site_label_2
_geom_angle_atom_site_label_3
_geom_angle
C2 N1 C13 107.90(9)
C2 N1 H1A 126.0
C13 N1 H1A 126.0
C7 C2 N1 110.78(9)
C7 C2 C3 125.59(10)
N1 C2 C3 123.47(9)
N4 C3 C2 107.58(8)
N4 C3 C14 110.09(8)
C2 C3 C14 110.99(9)
N4 C3 H3A 109.4
C2 C3 H3A 109.4
C14 C3 H3A 109.4
C17 N4 C3 108.26(8)
C17 N4 C5 109.52(8)
C3 N4 C5 109.63(8)
N4 C5 C6 112.17(9)
N4 C5 C16 108.72(8)
C6 C5 C16 111.56(9)
N4 C5 H5A 108.1
C6 C5 H5A 108.1
C16 C5 H5A 108.1
C7 C6 C5 108.26(9)
C7 C6 H6A 110.0
C5 C6 H6A 110.0
C7 C6 H6B 110.0
C5 C6 H6B 110.0
H6A C6 H6B 108.4
C2 C7 C8 106.33(9)
C2 C7 C6 121.59(10)
C8 C7 C6 132.05(10)
C9 C8 C13 120.04(10)
C9 C8 C7 133.26(10)
C13 C8 C7 106.68(9)
C10 C9 C8 117.57(11)
C10 C9 H9A 121.2
C8 C9 H9A 121.2
C10 O10 C10A 115.89(10)
O10 C10A H10A 109.5
O10 C10A H10B 109.5
H10A C10A H10B 109.5
O10 C10A H10C 109.5
H10A C10A H10C 109.5
H10B C10A H10C 109.5
O10 C10 C9 124.56(11)
O10 C10 C11 113.58(10)
C9 C10 C11 121.86(11)
C12 C11 C10 121.15(11)
C12 C11 H11A 119.4
C10 C11 H11A 119.4
C11 C12 C13 117.49(11)
C11 C12 H12A 121.3
C13 C12 H12A 121.3
N1 C13 C12 129.78(10)
N1 C13 C8 108.31(9)
C12 C13 C8 121.89(10)
C15 C14 C3 108.60(8)
C15 C14 H14A 110.0
C3 C14 H14A 110.0
C15 C14 H14B 110.0
C3 C14 H14B 110.0
H14A C14 H14B 108.4
C18 C15 C16 104.78(9)
C18 C15 C14 107.50(9)
C16 C15 C14 109.25(9)
C18 C15 H15A 111.7
C16 C15 H15A 111.7
C14 C15 H15A 111.7
O16 C16 C15 124.29(10)
O16 C16 C5 123.55(10)
C15 C16 C5 112.09(9)
N4 C17 C18 110.59(9)
N4 C17 H17A 109.5
C18 C17 H17A 109.5
N4 C17 H17B 109.5
C18 C17 H17B 109.5
H17A C17 H17B 108.1
C19 C18 C15 126.06(11)
C19 C18 C17 123.83(10)
C15 C18 C17 110.09(9)
C18 C19 C20 126.46(11)
C18 C19 H19A 116.8
C20 C19 H19A 116.8
C19 C20 H20A 109.5
C19 C20 H20B 109.5
H20A C20 H20B 109.5
C19 C20 H20C 109.5
H20A C20 H20C 109.5
H20B C20 H20C 109.5

loop_
_geom_bond_atom_site_label_1
_geom_bond_atom_site_label_2
_geom_bond_distance
N1 C2 1.3746(14)
N1 C13 1.3832(14)
N1 H1A 0.8600
C2 C7 1.3742(15)
C2 C3 1.4926(14)
C3 N4 1.4883(13)
C3 C14 1.5646(15)
C3 H3A 0.9800
N4 C17 1.4861(13)
N4 C5 1.4891(14)
C5 C6 1.5325(15)
C5 C16 1.5340(15)
C5 H5A 0.9800
C6 C7 1.4941(15)
C6 H6A 0.9700
C6 H6B 0.9700
C7 C8 1.4369(14)
C8 C9 1.4142(15)
C8 C13 1.4146(15)
C9 C10 1.3835(16)
C9 H9A 0.9300
O10 C10 1.3831(14)
O10 C10A 1.4194(18)
C10A H10A 0.9600
C10A H10B 0.9600
C10A H10C 0.9600
C10 C11 1.4152(17)
C11 C12 1.3850(16)
C11 H11A 0.9300
C12 C13 1.3991(15)
C12 H12A 0.9300
C14 C15 1.5479(15)
C14 H14A 0.9700
C14 H14B 0.9700
C15 C18 1.5138(15)
C15 C16 1.5190(15)
C15 H15A 0.9800
O16 C16 1.2143(15)
C17 C18 1.5237(15)
C17 H17A 0.9700
C17 H17B 0.9700
C18 C19 1.3360(16)
C19 C20 1.5031(18)
C19 H19A 0.9300
C20 H20A 0.9600
C20 H20B 0.9600
C20 H20C 0.9600

loop_
_geom_torsion_atom_site_label_1
_geom_torsion_atom_site_label_2
_geom_torsion_atom_site_label_3
_geom_torsion_atom_site_label_4
_geom_torsion
C13 N1 C2 C7 -0.17(13)
C13 N1 C2 C3 175.43(10)
C7 C2 C3 N4 -23.25(14)
N1 C2 C3 N4 161.80(10)
C7 C2 C3 C14 97.24(12)
N1 C2 C3 C14 -77.71(13)
C2 C3 N4 C17 171.59(8)
C14 C3 N4 C17 50.54(11)
C2 C3 N4 C5 52.17(11)
C14 C3 N4 C5 -68.89(10)
C17 N4 C5 C6 171.88(8)
C3 N4 C5 C6 -69.47(11)
C17 N4 C5 C16 -64.26(10)
C3 N4 C5 C16 54.38(11)
N4 C5 C6 C7 48.05(11)
C16 C5 C6 C7 -74.21(11)
N1 C2 C7 C8 0.19(12)
C3 C2 C7 C8 -175.30(10)
N1 C2 C7 C6 -178.22(10)
C3 C2 C7 C6 6.29(17)
C5 C6 C7 C2 -17.33(14)
C5 C6 C7 C8 164.73(11)
C2 C7 C8 C9 177.98(12)
C6 C7 C8 C9 -3.9(2)
C2 C7 C8 C13 -0.13(12)
C6 C7 C8 C13 178.04(12)
C13 C8 C9 C10 0.68(17)
C7 C8 C9 C10 -177.23(12)
C10A O10 C10 C9 -8.0(2)
C10A O10 C10 C11 171.94(14)
C8 C9 C10 O10 178.81(12)
C8 C9 C10 C11 -1.16(18)
O10 C10 C11 C12 -179.00(12)
C9 C10 C11 C12 1.0(2)
C10 C11 C12 C13 -0.25(19)
C2 N1 C13 C12 -178.13(12)
C2 N1 C13 C8 0.08(12)
C11 C12 C13 N1 177.78(12)
C11 C12 C13 C8 -0.22(18)
C9 C8 C13 N1 -178.38(10)
C7 C8 C13 N1 0.03(12)
C9 C8 C13 C12 0.00(17)
C7 C8 C13 C12 178.41(11)
N4 C3 C14 C15 14.40(11)
C2 C3 C14 C15 -104.60(10)
C3 C14 C15 C18 -65.87(11)
C3 C14 C15 C16 47.29(11)
C18 C15 C16 O16 -124.69(11)
C14 C15 C16 O16 120.39(12)
C18 C15 C16 C5 52.55(11)
C14 C15 C16 C5 -62.37(11)
N4 C5 C16 O16 -172.56(10)
C6 C5 C16 O16 -48.34(14)
N4 C5 C16 C15 10.18(11)
C6 C5 C16 C15 134.39(9)
C3 N4 C17 C18 -69.22(11)
C5 N4 C17 C18 50.27(11)
C16 C15 C18 C19 111.08(13)
C14 C15 C18 C19 -132.77(12)
C16 C15 C18 C17 -67.08(11)
C14 C15 C18 C17 49.06(11)
N4 C17 C18 C19 -162.41(11)
N4 C17 C18 C15 15.80(12)
C15 C18 C19 C20 -1.1(2)
C17 C18 C19 C20 176.82(12)
